data_4316271
loop_
_publ_author_name
'Lei Chu'
'Kenneth I. Hardcastle'
'Cora E. MacBeth'

_publ_contact_author_address
;Department of Chemistry 
Emory University             
1515 Dickey Drive 
Atlanta, GA 30306
;
_publ_contact_author_email cmacbet@emory.edu
_publ_contact_author_name 'Cora E. MacBeth'
_publ_contact_author_phone 404-727-7033
_publ_section_title
;
 Transition Metal Complexes Supported by a Neutral Tetraamine Ligand
 Containing N,N-dimethylaniline Units
;
_journal_name_full 'Inorganic Chemistry'
_journal_page_first 7521
_journal_page_last 7529
_journal_paper_doi 10.1021/ic1008347
_journal_volume 49
_journal_year 2010
_chemical_formula_sum 'C24 H30 B Cl Cu F4 N4'
_chemical_formula_weight 560.32
_chemical_name_systematic
; 
 ? 
;
_space_group_IT_number 33
_symmetry_cell_setting orthorhombic
_symmetry_space_group_name_Hall 'P 2c -2n'
_symmetry_space_group_name_H-M 'P n a 21'
_atom_sites_solution_hydrogens geom
_atom_sites_solution_primary direct
_atom_sites_solution_secondary difmap
_audit_creation_method SHELXL-97
_cell_angle_alpha 90.00
_cell_angle_beta 90.00
_cell_angle_gamma 90.00
_cell_formula_units_Z 4
_cell_length_a 9.0188(5)
_cell_length_b 21.9007(14)
_cell_length_c 12.4198(7)
_cell_measurement_reflns_used 9921
_cell_measurement_temperature 173(2)
_cell_measurement_theta_max 32.37
_cell_measurement_theta_min 2.44
_cell_volume 2453.1(2)
_computing_cell_refinement 'Bruker SAINT'
_computing_data_collection 'Bruker APEX2'
_computing_data_reduction 'Bruker SAINT'
_computing_molecular_graphics 'Bruker SHELXTL'
_computing_publication_material 'Bruker SHELXTL'
_computing_structure_refinement 'SHELXL-97 (Sheldrick, 1997)'
_computing_structure_solution 'SHELXS-97 (Sheldrick, 1990)'
_diffrn_ambient_temperature 173(2)
_diffrn_measured_fraction_theta_full 0.998
_diffrn_measured_fraction_theta_max 0.998
_diffrn_measurement_device_type 'Bruker APEX-II CCD'
_diffrn_measurement_method '\f and \w scans'
_diffrn_radiation_monochromator graphite
_diffrn_radiation_source 'fine-focus sealed tube'
_diffrn_radiation_type MoK\a
_diffrn_radiation_wavelength 0.71073
_diffrn_reflns_av_R_equivalents 0.0525
_diffrn_reflns_av_sigmaI/netI 0.0484
_diffrn_reflns_limit_h_max 13
_diffrn_reflns_limit_h_min -13
_diffrn_reflns_limit_k_max 30
_diffrn_reflns_limit_k_min -33
_diffrn_reflns_limit_l_max 17
_diffrn_reflns_limit_l_min -18
_diffrn_reflns_number 28619
_diffrn_reflns_theta_full 32.74
_diffrn_reflns_theta_max 32.74
_diffrn_reflns_theta_min 1.86
_diffrn_standards_number 0
_exptl_absorpt_coefficient_mu 1.051
_exptl_absorpt_correction_T_max 0.7574
_exptl_absorpt_correction_T_min 0.6111
_exptl_absorpt_correction_type multi-scan
_exptl_absorpt_process_details SADABS
_exptl_crystal_colour green
_exptl_crystal_density_diffrn 1.517
_exptl_crystal_density_method 'not measured'
_exptl_crystal_description block
_exptl_crystal_F_000 1156
_exptl_crystal_size_max 0.52
_exptl_crystal_size_mid 0.30
_exptl_crystal_size_min 0.28
_refine_diff_density_max 1.148
_refine_diff_density_min -0.819
_refine_diff_density_rms 0.090
_refine_ls_abs_structure_details 'Flack H D (1983), Acta Cryst. A39, 876-881'
_refine_ls_abs_structure_Flack 0.256(13)
_refine_ls_extinction_method none
_refine_ls_goodness_of_fit_ref 1.044
_refine_ls_hydrogen_treatment constr
_refine_ls_matrix_type full
_refine_ls_number_parameters 323
_refine_ls_number_reflns 8482
_refine_ls_number_restraints 1
_refine_ls_restrained_S_all 1.044
_refine_ls_R_factor_all 0.0659
_refine_ls_R_factor_gt 0.0558
_refine_ls_shift/su_max 0.000
_refine_ls_shift/su_mean 0.000
_refine_ls_structure_factor_coef Fsqd
_refine_ls_weighting_details 'calc w=1/[\s^2^(Fo^2^)+(0.0813P)^2^+1.7610P] where P=(Fo^2^+2Fc^2^)/3'
_refine_ls_weighting_scheme calc
_refine_ls_wR_factor_gt 0.1478
_refine_ls_wR_factor_ref 0.1552
_reflns_number_gt 7230
_reflns_number_total 8482
_reflns_threshold_expression >2sigma(I)
_cod_data_source_file ic1008347_si_002.cif
_cod_data_source_block lc_4_035s
_cod_depositor_comments
;
The following automatic conversions were performed:

'_symmetry_cell_setting' value 'Orthorhombic' changed to
'orthorhombic' according to the built-in table from CIF Core
dictionary named 'cif_core.dic' version 2.4.1 from 2010-06-29.

Automatic conversion script
Id: cif_fix_values 1646 2011-03-28 12:23:43Z adriana 
;
_cod_database_code 4316271

loop_
_symmetry_equiv_pos_as_xyz
'x, y, z'
'-x, -y, z+1/2'
'x+1/2, -y+1/2, z'
'-x+1/2, y+1/2, z+1/2'

loop_
_atom_site_label
_atom_site_type_symbol
_atom_site_fract_x
_atom_site_fract_y
_atom_site_fract_z
_atom_site_U_iso_or_equiv
_atom_site_adp_type
_atom_site_occupancy
_atom_site_symmetry_multiplicity
_atom_site_calc_flag
_atom_site_refinement_flags
_atom_site_disorder_assembly
_atom_site_disorder_group
B1 B 0.0042(4) 0.69969(17) 0.3372(4) 0.0383(7) Uani 1 1 d . . .
C1 C 0.5378(3) 0.47814(11) 0.3276(2) 0.0212(4) Uani 1 1 d . . .
C2 C 0.6763(3) 0.49515(13) 0.2900(2) 0.0255(5) Uani 1 1 d . . .
H2 H 0.7455 0.4648 0.2685 0.031 Uiso 1 1 calc R . .
C3 C 0.7143(4) 0.55663(15) 0.2836(3) 0.0330(6) Uani 1 1 d . . .
H3 H 0.8105 0.5682 0.2601 0.040 Uiso 1 1 calc R . .
C4 C 0.6121(5) 0.60079(14) 0.3114(3) 0.0378(7) Uani 1 1 d . . .
H4 H 0.6376 0.6428 0.3058 0.045 Uiso 1 1 calc R . .
C5 C 0.4733(4) 0.58416(12) 0.3473(3) 0.0348(6) Uani 1 1 d . . .
H5 H 0.4034 0.6150 0.3654 0.042 Uiso 1 1 calc R . .
C6 C 0.4336(3) 0.52276(12) 0.3574(2) 0.0259(5) Uani 1 1 d . . .
C7 C 0.1694(4) 0.54439(19) 0.3618(4) 0.0498(10) Uani 1 1 d . . .
H7A H 0.1801 0.5838 0.3982 0.075 Uiso 1 1 calc R . .
H7B H 0.0732 0.5264 0.3804 0.075 Uiso 1 1 calc R . .
H7C H 0.1751 0.5504 0.2837 0.075 Uiso 1 1 calc R . .
C8 C 0.2921(4) 0.50264(18) 0.5171(3) 0.0377(7) Uani 1 1 d . . .
H8A H 0.3742 0.4771 0.5426 0.057 Uiso 1 1 calc R . .
H8B H 0.1981 0.4862 0.5441 0.057 Uiso 1 1 calc R . .
H8C H 0.3053 0.5445 0.5435 0.057 Uiso 1 1 calc R . .
C9 C 0.5462(3) 0.38677(12) 0.4413(2) 0.0204(5) Uani 1 1 d . . .
C10 C 0.6851(3) 0.40060(13) 0.4840(2) 0.0249(5) Uani 1 1 d . . .
H10 H 0.7465 0.4299 0.4495 0.030 Uiso 1 1 calc R . .
C11 C 0.7340(3) 0.37174(15) 0.5768(3) 0.0303(6) Uani 1 1 d . . .
H11 H 0.8287 0.3813 0.6058 0.036 Uiso 1 1 calc R . .
C12 C 0.6444(4) 0.32887(16) 0.6273(3) 0.0347(7) Uani 1 1 d . . .
H12 H 0.6784 0.3087 0.6904 0.042 Uiso 1 1 calc R . .
C13 C 0.5071(4) 0.31565(14) 0.5863(3) 0.0335(7) Uani 1 1 d . . .
H13 H 0.4466 0.2861 0.6210 0.040 Uiso 1 1 calc R . .
C14 C 0.4551(3) 0.34527(12) 0.4938(2) 0.0247(5) Uani 1 1 d . . .
C15 C 0.1950(4) 0.33298(19) 0.5406(3) 0.0411(8) Uani 1 1 d . . .
H15A H 0.2125 0.2964 0.5841 0.062 Uiso 1 1 calc R . .
H15B H 0.0947 0.3315 0.5103 0.062 Uiso 1 1 calc R . .
H15C H 0.2051 0.3694 0.5859 0.062 Uiso 1 1 calc R . .
C16 C 0.2993(4) 0.27686(16) 0.3900(3) 0.0398(7) Uani 1 1 d . . .
H16A H 0.3732 0.2773 0.3322 0.060 Uiso 1 1 calc R . .
H16B H 0.2001 0.2719 0.3589 0.060 Uiso 1 1 calc R . .
H16C H 0.3200 0.2428 0.4390 0.060 Uiso 1 1 calc R . .
C17 C 0.5391(3) 0.37660(12) 0.2455(2) 0.0221(5) Uani 1 1 d . . .
C18 C 0.6791(3) 0.35048(13) 0.2380(2) 0.0258(5) Uani 1 1 d . . .
H18 H 0.7481 0.3558 0.2950 0.031 Uiso 1 1 calc R . .
C19 C 0.7189(4) 0.31691(14) 0.1485(3) 0.0318(6) Uani 1 1 d . . .
H19 H 0.8162 0.3006 0.1427 0.038 Uiso 1 1 calc R . .
C20 C 0.6160(4) 0.30697(14) 0.0666(3) 0.0354(7) Uani 1 1 d . . .
H20 H 0.6425 0.2835 0.0053 0.042 Uiso 1 1 calc R . .
C21 C 0.4761(4) 0.33126(14) 0.0749(2) 0.0314(6) Uani 1 1 d . . .
H21 H 0.4056 0.3234 0.0197 0.038 Uiso 1 1 calc R . .
C22 C 0.4355(3) 0.36738(12) 0.1630(2) 0.0234(5) Uani 1 1 d . . .
C23 C 0.2883(4) 0.45495(16) 0.1157(3) 0.0370(7) Uani 1 1 d . . .
H23A H 0.3705 0.4804 0.1412 0.055 Uiso 1 1 calc R . .
H23B H 0.1941 0.4758 0.1298 0.055 Uiso 1 1 calc R . .
H23C H 0.2988 0.4479 0.0382 0.055 Uiso 1 1 calc R . .
C24 C 0.1702(4) 0.3568(2) 0.1270(4) 0.0493(10) Uani 1 1 d . . .
H24A H 0.1867 0.3516 0.0496 0.074 Uiso 1 1 calc R . .
H24B H 0.0741 0.3766 0.1388 0.074 Uiso 1 1 calc R . .
H24C H 0.1706 0.3168 0.1622 0.074 Uiso 1 1 calc R . .
Cl1 Cl 0.02223(8) 0.40697(5) 0.35121(13) 0.0551(3) Uani 1 1 d . . .
Cu1 Cu 0.26715(3) 0.410651(15) 0.34430(4) 0.02843(9) Uani 1 1 d . . .
F1 F 0.0146(4) 0.6630(2) 0.2492(3) 0.1002(14) Uani 1 1 d . . .
F2 F 0.0856(7) 0.68428(18) 0.4233(4) 0.133(2) Uani 1 1 d . . .
F3 F 0.0118(5) 0.75947(16) 0.3212(4) 0.122(2) Uani 1 1 d . . .
F4 F -0.1350(6) 0.6896(4) 0.3732(5) 0.173(3) Uani 1 1 d . . .
N1 N 0.4944(2) 0.41381(8) 0.3394(2) 0.0182(3) Uani 1 1 d . . .
N2 N 0.2901(3) 0.50279(13) 0.3968(2) 0.0296(5) Uani 1 1 d . . .
N3 N 0.3062(3) 0.33560(12) 0.4509(2) 0.0288(5) Uani 1 1 d . . .
N4 N 0.2904(3) 0.39552(12) 0.1733(2) 0.0281(5) Uani 1 1 d . . .

loop_
_atom_site_aniso_label
_atom_site_aniso_U_11
_atom_site_aniso_U_22
_atom_site_aniso_U_33
_atom_site_aniso_U_23
_atom_site_aniso_U_13
_atom_site_aniso_U_12
B1 0.0412(15) 0.0327(16) 0.0410(18) 0.0036(17) -0.0064(19) 0.0029(12)
C1 0.0269(10) 0.0177(10) 0.0191(12) 0.0002(8) -0.0040(8) -0.0003(8)
C2 0.0282(11) 0.0240(12) 0.0243(12) 0.0003(9) -0.0023(9) -0.0023(10)
C3 0.0449(16) 0.0291(14) 0.0252(14) 0.0045(10) -0.0049(11) -0.0124(12)
C4 0.060(2) 0.0205(12) 0.0330(15) 0.0037(10) -0.0098(14) -0.0086(13)
C5 0.0548(16) 0.0224(11) 0.0272(13) -0.0009(12) -0.0088(19) 0.0064(10)
C6 0.0335(11) 0.0220(11) 0.0222(13) -0.0007(9) -0.0040(10) 0.0057(9)
C7 0.0442(16) 0.0460(19) 0.059(3) 0.0016(18) -0.0030(17) 0.0262(15)
C8 0.0452(17) 0.0428(18) 0.0251(15) -0.0052(12) 0.0076(12) 0.0042(14)
C9 0.0226(11) 0.0191(11) 0.0196(11) 0.0000(8) 0.0034(9) 0.0032(9)
C10 0.0239(11) 0.0259(12) 0.0249(12) -0.0010(9) -0.0008(9) 0.0021(9)
C11 0.0311(13) 0.0355(16) 0.0243(13) -0.0038(11) -0.0059(10) 0.0107(11)
C12 0.0469(18) 0.0340(16) 0.0232(13) 0.0026(11) 0.0026(12) 0.0142(13)
C13 0.0495(18) 0.0249(13) 0.0261(14) 0.0048(10) 0.0053(12) 0.0053(12)
C14 0.0287(12) 0.0187(11) 0.0268(12) -0.0012(9) 0.0020(10) -0.0006(9)
C15 0.0354(16) 0.047(2) 0.0412(19) 0.0032(15) 0.0115(14) -0.0123(15)
C16 0.0479(18) 0.0293(15) 0.0421(17) -0.0068(13) 0.0028(15) -0.0111(14)
C17 0.0283(13) 0.0175(11) 0.0204(11) -0.0001(8) 0.0024(10) -0.0018(9)
C18 0.0277(11) 0.0262(13) 0.0234(12) 0.0002(9) 0.0006(9) -0.0005(10)
C19 0.0392(14) 0.0263(14) 0.0300(14) -0.0015(11) 0.0059(11) 0.0059(11)
C20 0.058(2) 0.0237(14) 0.0244(14) -0.0035(10) 0.0044(13) 0.0032(13)
C21 0.0456(17) 0.0263(14) 0.0223(13) -0.0042(10) -0.0025(12) -0.0044(12)
C22 0.0288(12) 0.0197(11) 0.0217(11) -0.0007(9) -0.0025(9) -0.0007(9)
C23 0.0465(18) 0.0350(16) 0.0294(16) 0.0064(12) -0.0058(13) 0.0063(13)
C24 0.0348(17) 0.059(2) 0.054(2) -0.0150(19) -0.0160(16) -0.0069(16)
Cl1 0.0196(3) 0.0809(6) 0.0648(6) -0.0037(6) -0.0019(5) -0.0028(3)
Cu1 0.01904(12) 0.03407(17) 0.03217(17) -0.00160(18) -0.0011(2) -0.00069(10)
F1 0.095(2) 0.148(4) 0.058(2) -0.036(2) 0.0031(18) 0.043(3)
F2 0.215(6) 0.068(2) 0.116(3) -0.005(2) -0.106(4) 0.040(3)
F3 0.186(4) 0.066(2) 0.115(4) 0.048(2) -0.068(3) -0.047(2)
F4 0.117(4) 0.258(7) 0.143(5) -0.087(5) 0.056(3) -0.092(4)
N1 0.0195(7) 0.0169(8) 0.0181(8) -0.0021(8) 0.0019(10) -0.0009(6)
N2 0.0307(11) 0.0324(12) 0.0257(12) -0.0023(9) -0.0005(9) 0.0126(10)
N3 0.0298(11) 0.0256(12) 0.0310(12) -0.0014(9) 0.0045(9) -0.0076(9)
N4 0.0285(11) 0.0285(11) 0.0275(12) -0.0009(9) -0.0078(9) -0.0028(9)

loop_
_atom_type_symbol
_atom_type_description
_atom_type_scat_dispersion_real
_atom_type_scat_dispersion_imag
_atom_type_scat_source
C C 0.0033 0.0016 'International Tables Vol C Tables 4.2.6.8 and 6.1.1.4'
H H 0.0000 0.0000 'International Tables Vol C Tables 4.2.6.8 and 6.1.1.4'
B B 0.0013 0.0007 'International Tables Vol C Tables 4.2.6.8 and 6.1.1.4'
N N 0.0061 0.0033 'International Tables Vol C Tables 4.2.6.8 and 6.1.1.4'
F F 0.0171 0.0103 'International Tables Vol C Tables 4.2.6.8 and 6.1.1.4'
Cl Cl 0.1484 0.1585 'International Tables Vol C Tables 4.2.6.8 and 6.1.1.4'
Cu Cu 0.3201 1.2651 'International Tables Vol C Tables 4.2.6.8 and 6.1.1.4'

loop_
_geom_angle_atom_site_label_1
_geom_angle_atom_site_label_2
_geom_angle_atom_site_label_3
_geom_angle
_geom_angle_site_symmetry_1
_geom_angle_site_symmetry_3
_geom_angle_publ_flag
F3 B1 F2 109.9(4) . . ?
F3 B1 F4 105.1(5) . . ?
F2 B1 F4 101.7(6) . . ?
F3 B1 F1 117.4(5) . . ?
F2 B1 F1 117.0(4) . . ?
F4 B1 F1 103.5(4) . . ?
C2 C1 C6 120.3(2) . . ?
C2 C1 N1 122.2(2) . . ?
C6 C1 N1 117.5(2) . . ?
C1 C2 C3 120.1(3) . . ?
C1 C2 H2 119.9 . . ?
C3 C2 H2 119.9 . . ?
C4 C3 C2 120.0(3) . . ?
C4 C3 H3 120.0 . . ?
C2 C3 H3 120.0 . . ?
C5 C4 C3 120.2(3) . . ?
C5 C4 H4 119.9 . . ?
C3 C4 H4 119.9 . . ?
C4 C5 C6 121.1(3) . . ?
C4 C5 H5 119.5 . . ?
C6 C5 H5 119.5 . . ?
C5 C6 C1 118.3(3) . . ?
C5 C6 N2 123.3(3) . . ?
C1 C6 N2 118.4(2) . . ?
N2 C7 H7A 109.5 . . ?
N2 C7 H7B 109.5 . . ?
H7A C7 H7B 109.5 . . ?
N2 C7 H7C 109.5 . . ?
H7A C7 H7C 109.5 . . ?
H7B C7 H7C 109.5 . . ?
N2 C8 H8A 109.5 . . ?
N2 C8 H8B 109.5 . . ?
H8A C8 H8B 109.5 . . ?
N2 C8 H8C 109.5 . . ?
H8A C8 H8C 109.5 . . ?
H8B C8 H8C 109.5 . . ?
C14 C9 C10 119.7(3) . . ?
C14 C9 N1 118.6(2) . . ?
C10 C9 N1 121.7(2) . . ?
C11 C10 C9 120.2(3) . . ?
C11 C10 H10 119.9 . . ?
C9 C10 H10 119.9 . . ?
C10 C11 C12 119.9(3) . . ?
C10 C11 H11 120.0 . . ?
C12 C11 H11 120.0 . . ?
C13 C12 C11 120.1(3) . . ?
C13 C12 H12 120.0 . . ?
C11 C12 H12 120.0 . . ?
C12 C13 C14 120.6(3) . . ?
C12 C13 H13 119.7 . . ?
C14 C13 H13 119.7 . . ?
C9 C14 C13 119.4(3) . . ?
C9 C14 N3 117.9(3) . . ?
C13 C14 N3 122.7(3) . . ?
N3 C15 H15A 109.5 . . ?
N3 C15 H15B 109.5 . . ?
H15A C15 H15B 109.5 . . ?
N3 C15 H15C 109.5 . . ?
H15A C15 H15C 109.5 . . ?
H15B C15 H15C 109.5 . . ?
N3 C16 H16A 109.5 . . ?
N3 C16 H16B 109.5 . . ?
H16A C16 H16B 109.5 . . ?
N3 C16 H16C 109.5 . . ?
H16A C16 H16C 109.5 . . ?
H16B C16 H16C 109.5 . . ?
C18 C17 C22 119.8(3) . . ?
C18 C17 N1 121.9(3) . . ?
C22 C17 N1 118.3(2) . . ?
C19 C18 C17 120.7(3) . . ?
C19 C18 H18 119.7 . . ?
C17 C18 H18 119.7 . . ?
C18 C19 C20 119.8(3) . . ?
C18 C19 H19 120.1 . . ?
C20 C19 H19 120.1 . . ?
C21 C20 C19 119.8(3) . . ?
C21 C20 H20 120.1 . . ?
C19 C20 H20 120.1 . . ?
C20 C21 C22 121.2(3) . . ?
C20 C21 H21 119.4 . . ?
C22 C21 H21 119.4 . . ?
C21 C22 C17 118.6(3) . . ?
C21 C22 N4 123.0(3) . . ?
C17 C22 N4 118.4(2) . . ?
N4 C23 H23A 109.5 . . ?
N4 C23 H23B 109.5 . . ?
H23A C23 H23B 109.5 . . ?
N4 C23 H23C 109.5 . . ?
H23A C23 H23C 109.5 . . ?
H23B C23 H23C 109.5 . . ?
N4 C24 H24A 109.5 . . ?
N4 C24 H24B 109.5 . . ?
H24A C24 H24B 109.5 . . ?
N4 C24 H24C 109.5 . . ?
H24A C24 H24C 109.5 . . ?
H24B C24 H24C 109.5 . . ?
N1 Cu1 N2 83.10(9) . . ?
N1 Cu1 N3 83.10(10) . . ?
N2 Cu1 N3 121.48(10) . . ?
N1 Cu1 N4 83.05(11) . . ?
N2 Cu1 N4 115.89(10) . . ?
N3 Cu1 N4 118.34(10) . . ?
N1 Cu1 Cl1 179.45(11) . . ?
N2 Cu1 Cl1 96.88(7) . . ?
N3 Cu1 Cl1 96.45(8) . . ?
N4 Cu1 Cl1 97.45(8) . . ?
C1 N1 C9 112.7(2) . . ?
C1 N1 C17 112.1(2) . . ?
C9 N1 C17 111.66(17) . . ?
C1 N1 Cu1 107.57(14) . . ?
C9 N1 Cu1 106.14(17) . . ?
C17 N1 Cu1 106.11(17) . . ?
C6 N2 C7 111.8(3) . . ?
C6 N2 C8 109.1(3) . . ?
C7 N2 C8 107.6(3) . . ?
C6 N2 Cu1 105.62(17) . . ?
C7 N2 Cu1 114.8(2) . . ?
C8 N2 Cu1 107.8(2) . . ?
C14 N3 C16 110.4(3) . . ?
C14 N3 C15 110.5(3) . . ?
C16 N3 C15 108.4(3) . . ?
C14 N3 Cu1 105.42(17) . . ?
C16 N3 Cu1 110.0(2) . . ?
C15 N3 Cu1 112.3(2) . . ?
C22 N4 C23 110.0(2) . . ?
C22 N4 C24 112.3(3) . . ?
C23 N4 C24 107.6(3) . . ?
C22 N4 Cu1 103.86(17) . . ?
C23 N4 Cu1 109.7(2) . . ?
C24 N4 Cu1 113.3(2) . . ?

loop_
_geom_bond_atom_site_label_1
_geom_bond_atom_site_label_2
_geom_bond_distance
_geom_bond_site_symmetry_2
_geom_bond_publ_flag
B1 F3 1.326(5) . ?
B1 F2 1.340(5) . ?
B1 F4 1.351(6) . ?
B1 F1 1.360(6) . ?
C1 C2 1.384(4) . ?
C1 C6 1.406(3) . ?
C1 N1 1.470(3) . ?
C2 C3 1.392(4) . ?
C2 H2 0.9500 . ?
C3 C4 1.380(5) . ?
C3 H3 0.9500 . ?
C4 C5 1.378(5) . ?
C4 H4 0.9500 . ?
C5 C6 1.397(4) . ?
C5 H5 0.9500 . ?
C6 N2 1.450(4) . ?
C7 N2 1.485(4) . ?
C7 H7A 0.9800 . ?
C7 H7B 0.9800 . ?
C7 H7C 0.9800 . ?
C8 N2 1.494(4) . ?
C8 H8A 0.9800 . ?
C8 H8B 0.9800 . ?
C8 H8C 0.9800 . ?
C9 C14 1.388(4) . ?
C9 C10 1.394(4) . ?
C9 N1 1.473(4) . ?
C10 C11 1.386(4) . ?
C10 H10 0.9500 . ?
C11 C12 1.388(5) . ?
C11 H11 0.9500 . ?
C12 C13 1.370(5) . ?
C12 H12 0.9500 . ?
C13 C14 1.400(4) . ?
C13 H13 0.9500 . ?
C14 N3 1.460(4) . ?
C15 N3 1.500(4) . ?
C15 H15A 0.9800 . ?
C15 H15B 0.9800 . ?
C15 H15C 0.9800 . ?
C16 N3 1.494(4) . ?
C16 H16A 0.9800 . ?
C16 H16B 0.9800 . ?
C16 H16C 0.9800 . ?
C17 C18 1.389(4) . ?
C17 C22 1.402(4) . ?
C17 N1 1.479(4) . ?
C18 C19 1.380(4) . ?
C18 H18 0.9500 . ?
C19 C20 1.394(5) . ?
C19 H19 0.9500 . ?
C20 C21 1.373(5) . ?
C20 H20 0.9500 . ?
C21 C22 1.399(4) . ?
C21 H21 0.9500 . ?
C22 N4 1.452(4) . ?
C23 N4 1.485(4) . ?
C23 H23A 0.9800 . ?
C23 H23B 0.9800 . ?
C23 H23C 0.9800 . ?
C24 N4 1.492(4) . ?
C24 H24A 0.9800 . ?
C24 H24B 0.9800 . ?
C24 H24C 0.9800 . ?
Cl1 Cu1 2.2121(8) . ?
Cu1 N1 2.0512(18) . ?
Cu1 N2 2.131(3) . ?
Cu1 N3 2.140(3) . ?
Cu1 N4 2.160(3) . ?

loop_
_geom_torsion_atom_site_label_1
_geom_torsion_atom_site_label_2
_geom_torsion_atom_site_label_3
_geom_torsion_atom_site_label_4
_geom_torsion
_geom_torsion_site_symmetry_1
_geom_torsion_site_symmetry_2
_geom_torsion_site_symmetry_3
_geom_torsion_site_symmetry_4
_geom_torsion_publ_flag
C6 C1 C2 C3 1.3(4) . . . . ?
N1 C1 C2 C3 -177.8(3) . . . . ?
C1 C2 C3 C4 -2.1(5) . . . . ?
C2 C3 C4 C5 1.1(5) . . . . ?
C3 C4 C5 C6 0.8(5) . . . . ?
C4 C5 C6 C1 -1.5(5) . . . . ?
C4 C5 C6 N2 178.7(3) . . . . ?
C2 C1 C6 C5 0.5(4) . . . . ?
N1 C1 C6 C5 179.7(3) . . . . ?
C2 C1 C6 N2 -179.8(3) . . . . ?
N1 C1 C6 N2 -0.6(4) . . . . ?
C14 C9 C10 C11 1.9(4) . . . . ?
N1 C9 C10 C11 -176.3(3) . . . . ?
C9 C10 C11 C12 0.1(4) . . . . ?
C10 C11 C12 C13 -0.8(5) . . . . ?
C11 C12 C13 C14 -0.4(5) . . . . ?
C10 C9 C14 C13 -3.1(4) . . . . ?
N1 C9 C14 C13 175.2(3) . . . . ?
C10 C9 C14 N3 175.4(2) . . . . ?
N1 C9 C14 N3 -6.3(4) . . . . ?
C12 C13 C14 C9 2.3(4) . . . . ?
C12 C13 C14 N3 -176.1(3) . . . . ?
C22 C17 C18 C19 1.9(4) . . . . ?
N1 C17 C18 C19 -178.8(3) . . . . ?
C17 C18 C19 C20 -2.6(5) . . . . ?
C18 C19 C20 C21 0.8(5) . . . . ?
C19 C20 C21 C22 1.7(5) . . . . ?
C20 C21 C22 C17 -2.4(4) . . . . ?
C20 C21 C22 N4 178.0(3) . . . . ?
C18 C17 C22 C21 0.6(4) . . . . ?
N1 C17 C22 C21 -178.8(2) . . . . ?
C18 C17 C22 N4 -179.8(3) . . . . ?
N1 C17 C22 N4 0.8(4) . . . . ?
C2 C1 N1 C9 83.1(3) . . . . ?
C6 C1 N1 C9 -96.1(3) . . . . ?
C2 C1 N1 C17 -43.9(3) . . . . ?
C6 C1 N1 C17 136.9(2) . . . . ?
C2 C1 N1 Cu1 -160.2(2) . . . . ?
C6 C1 N1 Cu1 20.6(3) . . . . ?
C14 C9 N1 C1 143.1(2) . . . . ?
C10 C9 N1 C1 -38.7(3) . . . . ?
C14 C9 N1 C17 -89.6(3) . . . . ?
C10 C9 N1 C17 88.6(3) . . . . ?
C14 C9 N1 Cu1 25.6(3) . . . . ?
C10 C9 N1 Cu1 -156.2(2) . . . . ?
C18 C17 N1 C1 86.1(3) . . . . ?
C22 C17 N1 C1 -94.5(3) . . . . ?
C18 C17 N1 C9 -41.5(3) . . . . ?
C22 C17 N1 C9 137.8(2) . . . . ?
C18 C17 N1 Cu1 -156.7(2) . . . . ?
C22 C17 N1 Cu1 22.6(3) . . . . ?
N2 Cu1 N1 C1 -23.65(19) . . . . ?
N3 Cu1 N1 C1 -146.6(2) . . . . ?
N4 Cu1 N1 C1 93.6(2) . . . . ?
Cl1 Cu1 N1 C1 -112(7) . . . . ?
N2 Cu1 N1 C9 97.26(18) . . . . ?
N3 Cu1 N1 C9 -25.72(16) . . . . ?
N4 Cu1 N1 C9 -145.49(17) . . . . ?
Cl1 Cu1 N1 C9 9(7) . . . . ?
N2 Cu1 N1 C17 -143.83(19) . . . . ?
N3 Cu1 N1 C17 93.19(17) . . . . ?
N4 Cu1 N1 C17 -26.58(17) . . . . ?
Cl1 Cu1 N1 C17 128(7) . . . . ?
C5 C6 N2 C7 35.4(4) . . . . ?
C1 C6 N2 C7 -144.3(3) . . . . ?
C5 C6 N2 C8 -83.5(4) . . . . ?
C1 C6 N2 C8 96.8(3) . . . . ?
C5 C6 N2 Cu1 161.0(3) . . . . ?
C1 C6 N2 Cu1 -18.8(3) . . . . ?
N1 Cu1 N2 C6 23.19(18) . . . . ?
N3 Cu1 N2 C6 100.71(19) . . . . ?
N4 Cu1 N2 C6 -55.6(2) . . . . ?
Cl1 Cu1 N2 C6 -157.37(17) . . . . ?
N1 Cu1 N2 C7 146.8(3) . . . . ?
N3 Cu1 N2 C7 -135.7(2) . . . . ?
N4 Cu1 N2 C7 68.0(3) . . . . ?
Cl1 Cu1 N2 C7 -33.8(3) . . . . ?
N1 Cu1 N2 C8 -93.3(2) . . . . ?
N3 Cu1 N2 C8 -15.8(2) . . . . ?
N4 Cu1 N2 C8 -172.11(19) . . . . ?
Cl1 Cu1 N2 C8 86.1(2) . . . . ?
C9 C14 N3 C16 103.1(3) . . . . ?
C13 C14 N3 C16 -78.5(4) . . . . ?
C9 C14 N3 C15 -137.1(3) . . . . ?
C13 C14 N3 C15 41.4(4) . . . . ?
C9 C14 N3 Cu1 -15.6(3) . . . . ?
C13 C14 N3 Cu1 162.8(2) . . . . ?
N1 Cu1 N3 C14 23.01(18) . . . . ?
N2 Cu1 N3 C14 -54.5(2) . . . . ?
N4 Cu1 N3 C14 101.25(18) . . . . ?
Cl1 Cu1 N3 C14 -156.67(17) . . . . ?
N1 Cu1 N3 C16 -96.0(2) . . . . ?
N2 Cu1 N3 C16 -173.5(2) . . . . ?
N4 Cu1 N3 C16 -17.7(2) . . . . ?
Cl1 Cu1 N3 C16 84.4(2) . . . . ?
N1 Cu1 N3 C15 143.3(2) . . . . ?
N2 Cu1 N3 C15 65.8(2) . . . . ?
N4 Cu1 N3 C15 -138.4(2) . . . . ?
Cl1 Cu1 N3 C15 -36.4(2) . . . . ?
C21 C22 N4 C23 -85.4(3) . . . . ?
C17 C22 N4 C23 95.0(3) . . . . ?
C21 C22 N4 C24 34.5(4) . . . . ?
C17 C22 N4 C24 -145.2(3) . . . . ?
C21 C22 N4 Cu1 157.3(2) . . . . ?
C17 C22 N4 Cu1 -22.4(3) . . . . ?
N1 Cu1 N4 C22 26.91(17) . . . . ?
N2 Cu1 N4 C22 105.74(18) . . . . ?
N3 Cu1 N4 C22 -51.4(2) . . . . ?
Cl1 Cu1 N4 C22 -152.86(16) . . . . ?
N1 Cu1 N4 C23 -90.6(2) . . . . ?
N2 Cu1 N4 C23 -11.8(2) . . . . ?
N3 Cu1 N4 C23 -168.88(19) . . . . ?
Cl1 Cu1 N4 C23 89.6(2) . . . . ?
N1 Cu1 N4 C24 149.0(3) . . . . ?
N2 Cu1 N4 C24 -132.1(2) . . . . ?
N3 Cu1 N4 C24 70.8(3) . . . . ?
Cl1 Cu1 N4 C24 -30.7(2) . . . . ?
